data_7060317
loop_
_publ_author_name
'Nov\'ak, Miroslav'
'Jambor, Roman'
'R\%u\<zi\<ckov\'a, Zde\<nka'
'Podzimek, \<St\<ep\'an'

_publ_section_title
;
 Unique reactivity of an \a-ketiminopyridine ligand with metal--alkyls:
 Synthesis and ROP of \e-caprolactone
;
_journal_issue 8
_journal_name_full 'New Journal of Chemistry'
_journal_page_first 3800
_journal_page_last 3808
_journal_paper_doi 10.1039/D0NJ05498D
_journal_volume 45
_journal_year 2021
_chemical_formula_sum 'C24 H36 N2 O Zn'
_chemical_formula_weight 433.92
_space_group_crystal_system monoclinic
_space_group_IT_number 14
_space_group_name_Hall '-P 2yn'
_space_group_name_H-M_alt 'P 1 21/n 1'
_atom_sites_solution_hydrogens geom
_audit_creation_method SHELXL-2017/1
_audit_update_record
;
2021-01-06 deposited with the CCDC.	2021-01-20 downloaded from the CCDC.
;
_cell_angle_alpha 90
_cell_angle_beta 96.630(2)
_cell_angle_gamma 90
_cell_formula_units_Z 4
_cell_length_a 9.3724(4)
_cell_length_b 18.9533(8)
_cell_length_c 13.5059(7)
_cell_measurement_reflns_used 40188
_cell_measurement_temperature 150(2)
_cell_measurement_theta_max 27.5
_cell_measurement_theta_min 1
_cell_volume 2383.12(19)
_computing_cell_refinement 'APEX3 v2016.9-0 (Bruker AXS)'
_computing_data_collection 'Bruker Instrument Service vV6.2.3'
_computing_data_reduction 'SAINT V8.37A (Bruker AXS Inc., 2015)'
_computing_molecular_graphics 'SHELXL-2017/1 (Sheldrick, 2017)'
_computing_publication_material 'Bruker SHELXTL'
_computing_structure_refinement 'SHELXL-2017/1 (Sheldrick, 2017)'
_computing_structure_solution 'XT, VERSION 2014/5'
_diffrn_ambient_temperature 150(2)
_diffrn_detector_area_resol_mean 10.4167
_diffrn_measured_fraction_theta_full 0.999
_diffrn_measured_fraction_theta_max 0.997
_diffrn_measurement_device_type 'Bruker D8 - Venture'
_diffrn_measurement_method '\f and \w scans to fill the Ewald sphere'
_diffrn_radiation_type MoK\a
_diffrn_radiation_wavelength 0.71073
_diffrn_reflns_av_R_equivalents 0.0348
_diffrn_reflns_av_unetI/netI 0.0223
_diffrn_reflns_Laue_measured_fraction_full 0.999
_diffrn_reflns_Laue_measured_fraction_max 0.997
_diffrn_reflns_limit_h_max 12
_diffrn_reflns_limit_h_min -12
_diffrn_reflns_limit_k_max 24
_diffrn_reflns_limit_k_min -24
_diffrn_reflns_limit_l_max 17
_diffrn_reflns_limit_l_min -17
_diffrn_reflns_number 40188
_diffrn_reflns_point_group_measured_fraction_full 0.999
_diffrn_reflns_point_group_measured_fraction_max 0.997
_diffrn_reflns_theta_full 25.242
_diffrn_reflns_theta_max 27.582
_diffrn_reflns_theta_min 2.437
_diffrn_source 'sealed X-ray tube'
_exptl_absorpt_coefficient_mu 1.046
_exptl_absorpt_correction_T_max 0.7456
_exptl_absorpt_correction_T_min 0.3919
_exptl_absorpt_correction_type multi-scan
_exptl_absorpt_process_details
;
SADABS-2016/2 - Bruker AXS area detector
scaling and absorption correction
;
_exptl_crystal_colour colourless
_exptl_crystal_density_diffrn 1.209
_exptl_crystal_description block
_exptl_crystal_F_000 928
_exptl_crystal_size_max 0.352
_exptl_crystal_size_mid 0.231
_exptl_crystal_size_min 0.211
_refine_diff_density_max 1.408
_refine_diff_density_min -0.834
_refine_diff_density_rms 0.101
_refine_ls_extinction_method none
_refine_ls_goodness_of_fit_ref 1.122
_refine_ls_hydrogen_treatment constr
_refine_ls_matrix_type full
_refine_ls_number_parameters 261
_refine_ls_number_reflns 5510
_refine_ls_number_restraints 0
_refine_ls_restrained_S_all 1.122
_refine_ls_R_factor_all 0.0391
_refine_ls_R_factor_gt 0.0350
_refine_ls_shift/su_max 0.001
_refine_ls_shift/su_mean 0.000
_refine_ls_structure_factor_coef Fsqd
_refine_ls_weighting_details 'w=1/[\s^2^(Fo^2^)+(0.0483P)^2^+1.9616P] where P=(Fo^2^+2Fc^2^)/3'
_refine_ls_weighting_scheme calc
_refine_ls_wR_factor_gt 0.0978
_refine_ls_wR_factor_ref 0.1014
_reflns_Friedel_coverage 0.000
_reflns_number_gt 5003
_reflns_number_total 5510
_reflns_threshold_expression 'I > 2\s(I)'
_cod_data_source_file d0nj05498d2.cif
_cod_data_source_block 2
_cod_depositor_comments 'Adding full bibliography for 7060316--7060319.cif.'
_cod_original_cell_volume 2383.11(19)
_cod_original_sg_symbol_H-M 'P 21/n'
_cod_database_code 7060317
_shelx_shelxl_version_number 2017/1
_shelx_space_group_comment
;
The symmetry employed for this shelxl refinement is uniquely defined
by the following loop, which should always be used as a source of
symmetry information in preference to the above space-group names.
They are only intended as comments.
;
_exptl_absorpt_special_details
;
The ratio of minimum to maximum
apparent transmission was 0.525
;

loop_
_space_group_symop_operation_xyz
'x, y, z'
'-x+1/2, y+1/2, -z+1/2'
'-x, -y, -z'
'x-1/2, -y-1/2, z-1/2'

loop_
_atom_site_label
_atom_site_type_symbol
_atom_site_fract_x
_atom_site_fract_y
_atom_site_fract_z
_atom_site_U_iso_or_equiv
_atom_site_adp_type
_atom_site_occupancy
_atom_site_site_symmetry_order
_atom_site_calc_flag
_atom_site_refinement_flags_posn
_atom_site_refinement_flags_adp
_atom_site_refinement_flags_occupancy
_atom_site_disorder_assembly
_atom_site_disorder_group
Zn1 Zn 0.26801(2) 0.70214(2) 0.35383(2) 0.02020(8) Uani 1 1 d . . . . .
C1 C 0.49015(19) 0.78541(10) 0.49344(14) 0.0207(3) Uani 1 1 d . . . . .
N1 N 0.40277(15) 0.79570(7) 0.41427(11) 0.0160(3) Uani 1 1 d . . . . .
O1 O 0.27255(16) 0.56618(7) 0.48627(11) 0.0314(3) Uani 1 1 d . . . . .
N2 N 0.38816(16) 0.66901(8) 0.49674(11) 0.0190(3) Uani 1 1 d . . . . .
C2 C 0.48967(19) 0.71363(10) 0.53896(13) 0.0192(3) Uani 1 1 d . . . . .
C4 C 0.4715(2) 0.58137(10) 0.61738(15) 0.0270(4) Uani 1 1 d . . . . .
H4 H 0.462982 0.535139 0.643241 0.032 Uiso 1 1 calc R U . . .
C3 C 0.37943(19) 0.60500(9) 0.53503(13) 0.0212(3) Uani 1 1 d . . . . .
C7 C 0.5896(3) 0.84004(12) 0.54430(18) 0.0367(5) Uani 1 1 d . . . . .
H7A H 0.689321 0.824525 0.544169 0.055 Uiso 1 1 calc R U . . .
H7B H 0.568605 0.846176 0.613193 0.055 Uiso 1 1 calc R U . . .
H7C H 0.575631 0.884993 0.508640 0.055 Uiso 1 1 calc R U . . .
C6 C 0.5855(2) 0.69482(11) 0.62071(15) 0.0277(4) Uani 1 1 d . . . . .
H6 H 0.656298 0.727040 0.649243 0.033 Uiso 1 1 calc R U . . .
C5 C 0.5749(2) 0.62735(12) 0.65962(15) 0.0319(4) Uani 1 1 d . . . . .
H5 H 0.639089 0.612934 0.715546 0.038 Uiso 1 1 calc R U . . .
C8 C 0.39065(17) 0.86408(9) 0.36850(12) 0.0172(3) Uani 1 1 d . . . . .
C9 C 0.46453(19) 0.87711(10) 0.28542(14) 0.0220(4) Uani 1 1 d . . . . .
C10 C 0.4448(2) 0.94296(11) 0.23866(16) 0.0296(4) Uani 1 1 d . . . . .
H10 H 0.495100 0.953395 0.183290 0.036 Uiso 1 1 calc R U . . .
C11 C 0.3541(2) 0.99292(11) 0.27109(17) 0.0321(4) Uani 1 1 d . . . . .
H11 H 0.340540 1.036769 0.237246 0.039 Uiso 1 1 calc R U . . .
C12 C 0.2829(2) 0.97909(10) 0.35289(15) 0.0274(4) Uani 1 1 d . . . . .
H12 H 0.221135 1.014007 0.375018 0.033 Uiso 1 1 calc R U . . .
C13 C 0.29960(19) 0.91489(9) 0.40400(13) 0.0208(3) Uani 1 1 d . . . . .
C14 C 0.5684(2) 0.82407(12) 0.25094(16) 0.0311(4) Uani 1 1 d . . . . .
H14 H 0.546983 0.777311 0.280182 0.037 Uiso 1 1 calc R U . . .
C15 C 0.5530(3) 0.81559(15) 0.13745(19) 0.0466(6) Uani 1 1 d . . . . .
H15A H 0.451769 0.807894 0.112655 0.070 Uiso 1 1 calc R U . . .
H15B H 0.609933 0.775048 0.119907 0.070 Uiso 1 1 calc R U . . .
H15C H 0.587472 0.858396 0.107169 0.070 Uiso 1 1 calc R U . . .
C16 C 0.7227(3) 0.84368(18) 0.2906(2) 0.0529(7) Uani 1 1 d . . . . .
H16A H 0.788362 0.807188 0.271444 0.079 Uiso 1 1 calc R U . . .
H16B H 0.731310 0.847352 0.363396 0.079 Uiso 1 1 calc R U . . .
H16C H 0.747406 0.889085 0.262278 0.079 Uiso 1 1 calc R U . . .
C17 C 0.2220(2) 0.90301(11) 0.49511(16) 0.0300(4) Uani 1 1 d . . . . .
H17 H 0.248079 0.855005 0.522131 0.036 Uiso 1 1 calc R U . . .
C18 C 0.0590(2) 0.90566(13) 0.4683(2) 0.0422(6) Uani 1 1 d . . . . .
H18A H 0.030886 0.952665 0.442857 0.063 Uiso 1 1 calc R U . . .
H18B H 0.011730 0.895796 0.527907 0.063 Uiso 1 1 calc R U . . .
H18C H 0.029858 0.870233 0.417122 0.063 Uiso 1 1 calc R U . . .
C19 C 0.2713(3) 0.95764(16) 0.57632(19) 0.0467(6) Uani 1 1 d . . . . .
H19A H 0.375917 0.955385 0.591847 0.070 Uiso 1 1 calc R U . . .
H19B H 0.225880 0.947291 0.636529 0.070 Uiso 1 1 calc R U . . .
H19C H 0.243325 1.005007 0.552279 0.070 Uiso 1 1 calc R U . . .
C20 C 0.2445(3) 0.49796(11) 0.52477(18) 0.0347(5) Uani 1 1 d . . . . .
H20A H 0.161217 0.477064 0.484775 0.052 Uiso 1 1 calc R U . . .
H20B H 0.224440 0.502417 0.594125 0.052 Uiso 1 1 calc R U . . .
H20C H 0.328562 0.467622 0.521816 0.052 Uiso 1 1 calc R U . . .
C21 C 0.3798(2) 0.65742(11) 0.25176(15) 0.0284(4) Uani 1 1 d . . . . .
H21A H 0.318721 0.621113 0.215129 0.034 Uiso 1 1 calc R U . . .
H21B H 0.400642 0.693964 0.203075 0.034 Uiso 1 1 calc R U . . .
C22 C 0.5206(4) 0.62326(18) 0.2942(2) 0.0587(8) Uani 1 1 d . . . . .
H22A H 0.569745 0.604531 0.239617 0.088 Uiso 1 1 calc R U . . .
H22B H 0.500920 0.584710 0.339059 0.088 Uiso 1 1 calc R U . . .
H22C H 0.581773 0.658529 0.331297 0.088 Uiso 1 1 calc R U . . .
C23 C 0.0619(2) 0.72076(12) 0.36898(16) 0.0293(4) Uani 1 1 d . . . . .
H23A H 0.055629 0.740076 0.436445 0.035 Uiso 1 1 calc R U . . .
H23B H 0.025216 0.757244 0.320085 0.035 Uiso 1 1 calc R U . . .
C24 C -0.0350(3) 0.65573(16) 0.3542(3) 0.0550(7) Uani 1 1 d . . . . .
H24A H -0.038241 0.639264 0.285203 0.082 Uiso 1 1 calc R U . . .
H24B H -0.132157 0.668065 0.368319 0.082 Uiso 1 1 calc R U . . .
H24C H 0.003380 0.618221 0.399647 0.082 Uiso 1 1 calc R U . . .

loop_
_atom_site_aniso_label
_atom_site_aniso_U_11
_atom_site_aniso_U_22
_atom_site_aniso_U_33
_atom_site_aniso_U_23
_atom_site_aniso_U_13
_atom_site_aniso_U_12
Zn1 0.01719(12) 0.02064(12) 0.02143(12) 0.00364(7) -0.00349(8) 0.00048(7)
C1 0.0187(8) 0.0237(8) 0.0188(8) -0.0008(7) -0.0017(6) -0.0001(6)
N1 0.0146(6) 0.0177(7) 0.0157(7) 0.0002(5) 0.0014(5) 0.0013(5)
O1 0.0365(8) 0.0205(7) 0.0346(8) 0.0084(6) -0.0073(6) -0.0039(6)
N2 0.0202(7) 0.0200(7) 0.0161(7) 0.0022(5) -0.0009(5) 0.0031(5)
C2 0.0178(8) 0.0244(8) 0.0147(8) 0.0007(6) -0.0011(6) 0.0033(6)
C4 0.0324(10) 0.0249(9) 0.0234(9) 0.0081(7) 0.0017(8) 0.0093(7)
C3 0.0223(8) 0.0212(8) 0.0201(8) 0.0012(6) 0.0023(7) 0.0048(7)
C7 0.0376(11) 0.0323(11) 0.0352(11) 0.0024(9) -0.0170(9) -0.0100(9)
C6 0.0268(10) 0.0336(10) 0.0201(9) 0.0019(7) -0.0078(7) 0.0025(8)
C5 0.0328(10) 0.0380(11) 0.0225(9) 0.0073(8) -0.0069(8) 0.0091(9)
C8 0.0153(7) 0.0179(8) 0.0173(8) 0.0002(6) -0.0034(6) -0.0032(6)
C9 0.0189(8) 0.0243(9) 0.0225(9) 0.0017(7) 0.0009(7) -0.0032(7)
C10 0.0312(10) 0.0285(10) 0.0291(10) 0.0086(8) 0.0025(8) -0.0071(8)
C11 0.0371(11) 0.0211(9) 0.0360(11) 0.0076(8) -0.0054(9) -0.0041(8)
C12 0.0306(10) 0.0166(8) 0.0334(11) -0.0014(7) -0.0035(8) 0.0013(7)
C13 0.0211(8) 0.0196(8) 0.0209(8) -0.0030(6) -0.0013(7) -0.0015(6)
C14 0.0314(10) 0.0327(10) 0.0314(11) 0.0025(8) 0.0130(8) 0.0028(8)
C15 0.0569(16) 0.0521(14) 0.0350(13) -0.0022(11) 0.0229(12) -0.0008(12)
C16 0.0264(11) 0.0712(19) 0.0623(18) 0.0003(14) 0.0104(11) 0.0081(12)
C17 0.0314(10) 0.0282(10) 0.0320(11) -0.0009(8) 0.0110(8) 0.0057(8)
C18 0.0302(11) 0.0363(12) 0.0621(16) -0.0140(11) 0.0146(11) -0.0009(9)
C19 0.0466(14) 0.0621(16) 0.0325(12) -0.0160(11) 0.0088(10) -0.0005(12)
C20 0.0446(12) 0.0208(9) 0.0383(12) 0.0068(8) 0.0032(10) -0.0022(8)
C21 0.0351(10) 0.0252(9) 0.0243(9) -0.0055(7) 0.0007(8) -0.0013(8)
C22 0.0672(19) 0.0682(19) 0.0419(14) -0.0035(13) 0.0103(13) 0.0440(16)
C23 0.0209(9) 0.0352(10) 0.0314(10) 0.0037(8) 0.0015(7) 0.0024(8)
C24 0.0254(11) 0.0597(17) 0.080(2) -0.0150(15) 0.0082(12) -0.0123(11)

loop_
_atom_type_symbol
_atom_type_description
_atom_type_scat_dispersion_real
_atom_type_scat_dispersion_imag
_atom_type_scat_source
C C 0.0033 0.0016 'International Tables Vol C Tables 4.2.6.8 and 6.1.1.4'
H H 0.0000 0.0000 'International Tables Vol C Tables 4.2.6.8 and 6.1.1.4'
N N 0.0061 0.0033 'International Tables Vol C Tables 4.2.6.8 and 6.1.1.4'
O O 0.0106 0.0060 'International Tables Vol C Tables 4.2.6.8 and 6.1.1.4'
Zn Zn 0.2839 1.4301 'International Tables Vol C Tables 4.2.6.8 and 6.1.1.4'

loop_
_geom_angle_atom_site_label_1
_geom_angle_atom_site_label_2
_geom_angle_atom_site_label_3
_geom_angle
_geom_angle_site_symmetry_1
_geom_angle_site_symmetry_3
_geom_angle_publ_flag
C23 Zn1 C21 136.94(9) . . ?
C23 Zn1 N2 111.22(7) . . ?
C21 Zn1 N2 103.03(7) . . ?
C23 Zn1 N1 109.22(7) . . ?
C21 Zn1 N1 105.25(7) . . ?
N2 Zn1 N1 72.67(5) . . ?
N1 C1 C2 116.69(16) . . ?
N1 C1 C7 125.26(17) . . ?
C2 C1 C7 118.04(16) . . ?
C1 N1 C8 120.47(15) . . ?
C1 N1 Zn1 117.06(12) . . ?
C8 N1 Zn1 122.46(10) . . ?
C3 O1 C20 118.19(16) . . ?
C3 N2 C2 118.77(15) . . ?
C3 N2 Zn1 123.55(12) . . ?
C2 N2 Zn1 117.02(11) . . ?
N2 C2 C6 122.38(17) . . ?
N2 C2 C1 115.64(15) . . ?
C6 C2 C1 121.97(17) . . ?
C5 C4 C3 117.79(18) . . ?
C5 C4 H4 121.1 . . ?
C3 C4 H4 121.1 . . ?
N2 C3 O1 112.58(15) . . ?
N2 C3 C4 122.87(18) . . ?
O1 C3 C4 124.55(17) . . ?
C1 C7 H7A 109.5 . . ?
C1 C7 H7B 109.5 . . ?
H7A C7 H7B 109.5 . . ?
C1 C7 H7C 109.5 . . ?
H7A C7 H7C 109.5 . . ?
H7B C7 H7C 109.5 . . ?
C2 C6 C5 117.97(19) . . ?
C2 C6 H6 121.0 . . ?
C5 C6 H6 121.0 . . ?
C4 C5 C6 120.22(18) . . ?
C4 C5 H5 119.9 . . ?
C6 C5 H5 119.9 . . ?
C9 C8 C13 121.70(16) . . ?
C9 C8 N1 118.72(15) . . ?
C13 C8 N1 119.49(15) . . ?
C10 C9 C8 117.65(18) . . ?
C10 C9 C14 120.69(18) . . ?
C8 C9 C14 121.56(17) . . ?
C11 C10 C9 121.56(19) . . ?
C11 C10 H10 119.2 . . ?
C9 C10 H10 119.2 . . ?
C10 C11 C12 119.82(18) . . ?
C10 C11 H11 120.1 . . ?
C12 C11 H11 120.1 . . ?
C11 C12 C13 121.56(19) . . ?
C11 C12 H12 119.2 . . ?
C13 C12 H12 119.2 . . ?
C12 C13 C8 117.70(17) . . ?
C12 C13 C17 119.52(17) . . ?
C8 C13 C17 122.77(16) . . ?
C9 C14 C16 110.4(2) . . ?
C9 C14 C15 112.9(2) . . ?
C16 C14 C15 110.6(2) . . ?
C9 C14 H14 107.6 . . ?
C16 C14 H14 107.6 . . ?
C15 C14 H14 107.6 . . ?
C14 C15 H15A 109.5 . . ?
C14 C15 H15B 109.5 . . ?
H15A C15 H15B 109.5 . . ?
C14 C15 H15C 109.5 . . ?
H15A C15 H15C 109.5 . . ?
H15B C15 H15C 109.5 . . ?
C14 C16 H16A 109.5 . . ?
C14 C16 H16B 109.5 . . ?
H16A C16 H16B 109.5 . . ?
C14 C16 H16C 109.5 . . ?
H16A C16 H16C 109.5 . . ?
H16B C16 H16C 109.5 . . ?
C13 C17 C18 111.27(19) . . ?
C13 C17 C19 110.23(18) . . ?
C18 C17 C19 110.81(18) . . ?
C13 C17 H17 108.1 . . ?
C18 C17 H17 108.1 . . ?
C19 C17 H17 108.1 . . ?
C17 C18 H18A 109.5 . . ?
C17 C18 H18B 109.5 . . ?
H18A C18 H18B 109.5 . . ?
C17 C18 H18C 109.5 . . ?
H18A C18 H18C 109.5 . . ?
H18B C18 H18C 109.5 . . ?
C17 C19 H19A 109.5 . . ?
C17 C19 H19B 109.5 . . ?
H19A C19 H19B 109.5 . . ?
C17 C19 H19C 109.5 . . ?
H19A C19 H19C 109.5 . . ?
H19B C19 H19C 109.5 . . ?
O1 C20 H20A 109.5 . . ?
O1 C20 H20B 109.5 . . ?
H20A C20 H20B 109.5 . . ?
O1 C20 H20C 109.5 . . ?
H20A C20 H20C 109.5 . . ?
H20B C20 H20C 109.5 . . ?
C22 C21 Zn1 114.74(15) . . ?
C22 C21 H21A 108.6 . . ?
Zn1 C21 H21A 108.6 . . ?
C22 C21 H21B 108.6 . . ?
Zn1 C21 H21B 108.6 . . ?
H21A C21 H21B 107.6 . . ?
C21 C22 H22A 109.5 . . ?
C21 C22 H22B 109.5 . . ?
H22A C22 H22B 109.5 . . ?
C21 C22 H22C 109.5 . . ?
H22A C22 H22C 109.5 . . ?
H22B C22 H22C 109.5 . . ?
C24 C23 Zn1 114.25(16) . . ?
C24 C23 H23A 108.7 . . ?
Zn1 C23 H23A 108.7 . . ?
C24 C23 H23B 108.7 . . ?
Zn1 C23 H23B 108.7 . . ?
H23A C23 H23B 107.6 . . ?
C23 C24 H24A 109.5 . . ?
C23 C24 H24B 109.5 . . ?
H24A C24 H24B 109.5 . . ?
C23 C24 H24C 109.5 . . ?
H24A C24 H24C 109.5 . . ?
H24B C24 H24C 109.5 . . ?

loop_
_geom_bond_atom_site_label_1
_geom_bond_atom_site_label_2
_geom_bond_distance
_geom_bond_site_symmetry_2
_geom_bond_publ_flag
Zn1 C23 1.997(2) . ?
Zn1 C21 2.012(2) . ?
Zn1 N2 2.2105(14) . ?
Zn1 N1 2.2734(14) . ?
C1 N1 1.284(2) . ?
C1 C2 1.493(3) . ?
C1 C7 1.505(3) . ?
N1 C8 1.435(2) . ?
O1 C3 1.351(2) . ?
O1 C20 1.429(2) . ?
N2 C3 1.325(2) . ?
N2 C2 1.349(2) . ?
C2 C6 1.387(2) . ?
C4 C5 1.377(3) . ?
C4 C3 1.400(3) . ?
C4 H4 0.9500 . ?
C7 H7A 0.9800 . ?
C7 H7B 0.9800 . ?
C7 H7C 0.9800 . ?
C6 C5 1.390(3) . ?
C6 H6 0.9500 . ?
C5 H5 0.9500 . ?
C8 C9 1.407(2) . ?
C8 C13 1.407(2) . ?
C9 C10 1.401(3) . ?
C9 C14 1.510(3) . ?
C10 C11 1.377(3) . ?
C10 H10 0.9500 . ?
C11 C12 1.380(3) . ?
C11 H11 0.9500 . ?
C12 C13 1.399(3) . ?
C12 H12 0.9500 . ?
C13 C17 1.517(3) . ?
C14 C16 1.529(3) . ?
C14 C15 1.531(3) . ?
C14 H14 1.0000 . ?
C15 H15A 0.9800 . ?
C15 H15B 0.9800 . ?
C15 H15C 0.9800 . ?
C16 H16A 0.9800 . ?
C16 H16B 0.9800 . ?
C16 H16C 0.9800 . ?
C17 C18 1.530(3) . ?
C17 C19 1.540(3) . ?
C17 H17 1.0000 . ?
C18 H18A 0.9800 . ?
C18 H18B 0.9800 . ?
C18 H18C 0.9800 . ?
C19 H19A 0.9800 . ?
C19 H19B 0.9800 . ?
C19 H19C 0.9800 . ?
C20 H20A 0.9800 . ?
C20 H20B 0.9800 . ?
C20 H20C 0.9800 . ?
C21 C22 1.522(3) . ?
C21 H21A 0.9900 . ?
C21 H21B 0.9900 . ?
C22 H22A 0.9800 . ?
C22 H22B 0.9800 . ?
C22 H22C 0.9800 . ?
C23 C24 1.530(3) . ?
C23 H23A 0.9900 . ?
C23 H23B 0.9900 . ?
C24 H24A 0.9800 . ?
C24 H24B 0.9800 . ?
C24 H24C 0.9800 . ?
